data_4000599
_publ_section_title
;
Evidence and characterization of a new decamolybdocobaltate cobalt salt,
an efficient precursor for hydrotreating catalyst preparation
;
_journal_name_full 'Chemistry of Materials'
_journal_paper_doi 10.1021/cm0504889
_journal_year 2005
_chemical_formula_sum 'C32 H20 S2'
_chemical_formula_weight 468.60
_space_group_IT_number 2
_symmetry_cell_setting triclinic
_symmetry_space_group_name_Hall '-P 1'
_symmetry_space_group_name_H-M 'P -1'
_cell_angle_alpha 100.272(4)
_cell_angle_beta 94.846(3)
_cell_angle_gamma 92.070(4)
_cell_formula_units_Z 2
_cell_length_a 5.7676(11)
_cell_length_b 8.5369(16)
_cell_length_c 22.949(4)
_cell_measurement_temperature 253(2)
_cell_volume 1106.3(4)
_diffrn_ambient_temperature 253(2)
_exptl_crystal_density_diffrn 1.407
_cod_database_code 4000599

loop_
_symmetry_equiv_pos_as_xyz
'x, y, z'
'-x, -y, -z'

loop_
_atom_site_label
_atom_site_type_symbol
_atom_site_fract_x
_atom_site_fract_y
_atom_site_fract_z
_atom_site_U_iso_or_equiv
_atom_site_adp_type
_atom_site_occupancy
_atom_site_symmetry_multiplicity
_atom_site_calc_flag
_atom_site_refinement_flags
_atom_site_disorder_assembly
_atom_site_disorder_group
S1 S 0.3111(5) 0.4661(3) 0.41785(10) 0.0493(6) Uani 0.649(6) 1 d PD A 1
S2 S -0.1812(6) 0.8125(4) 0.44257(13) 0.0376(6) Uani 0.611(6) 1 d P B 1
S1A S 0.7466(13) 0.3467(10) 0.4680(3) 0.0482(13) Uani 0.351(6) 1 d P . 1
S2A S 0.2616(11) 1.0033(8) 0.4435(3) 0.0366(11) Uani 0.389(6) 1 d P . 1
C1 C 0.5340(7) -0.1349(5) 0.05744(18) 0.0510(10) Uani 1 1 d . A 1
H1 H 0.5050 -0.1729 0.0168 0.061 Uiso 1 1 calc R A 1
C2 C 0.7272(7) -0.1826(5) 0.08828(18) 0.0488(9) Uani 1 1 d . A 1
H2 H 0.8248 -0.2540 0.0685 0.059 Uiso 1 1 calc R A 1
C3 C 0.7765(6) -0.1241(4) 0.14894(17) 0.0415(8) Uani 1 1 d . A 1
H3 H 0.9066 -0.1557 0.1698 0.050 Uiso 1 1 calc R A 1
C4 C 0.6282(6) -0.0179(4) 0.17775(15) 0.0351(7) Uani 1 1 d . A 1
C5 C 0.4285(6) 0.0274(4) 0.14625(16) 0.0380(8) Uani 1 1 d . A 1
C6 C 0.3819(7) -0.0309(5) 0.08619(17) 0.0484(9) Uani 1 1 d . A 1
H6 H 0.2507 -0.0012 0.0652 0.058 Uiso 1 1 calc R A 1
C7 C 0.2992(6) 0.1439(4) 0.18738(16) 0.0409(8) Uani 1 1 d . A 1
H7A H 0.1416 0.1031 0.1896 0.049 Uiso 1 1 calc R A 1
H7B H 0.2932 0.2460 0.1745 0.049 Uiso 1 1 calc R A 1
C8 C 0.4426(5) 0.1582(4) 0.24642(15) 0.0328(7) Uani 1 1 d . A 1
C9 C 0.6365(5) 0.0650(4) 0.23975(15) 0.0318(7) Uani 1 1 d . A 1
C10 C 0.8009(6) 0.0650(4) 0.28775(16) 0.0379(7) Uani 1 1 d . A 1
H10 H 0.9301 0.0032 0.2834 0.046 Uiso 1 1 calc R A 1
C11 C 0.7694(6) 0.1582(4) 0.34206(16) 0.0387(8) Uani 1 1 d . A 1
H11 H 0.8794 0.1583 0.3741 0.046 Uiso 1 1 calc R A 1
C12 C 0.5758(6) 0.2529(4) 0.35020(15) 0.0334(7) Uani 1 1 d . A 1
C13 C 0.4103(6) 0.2511(4) 0.30069(15) 0.0356(7) Uani 1 1 d . A 1
H13 H 0.2805 0.3123 0.3047 0.043 Uiso 1 1 calc R A 1
C14 C 0.5472(6) 0.3497(4) 0.40832(15) 0.0350(7) Uani 1 1 d . A 1
C15 C 0.687(2) 0.361(2) 0.4596(6) 0.053(4) Uani 0.649(6) 1 d P . 1
H15 H 0.8223 0.3061 0.4628 0.063 Uiso 0.649(6) 1 calc PR A 1
C15A C 0.373(2) 0.451(2) 0.4265(6) 0.104(14) Uani 0.351(6) 1 d PRD . .
H15A H 0.2478 0.4688 0.4005 0.125 Uiso 0.351(6) 1 calc PR A 1
C16 C 0.4000(6) 0.5298(4) 0.48961(16) 0.0396(8) Uani 1 1 d D . .
C17 C -0.0104(7) 0.3505(5) 0.06014(17) 0.0524(10) Uani 1 1 d . . .
H17 H -0.0538 0.2873 0.0232 0.063 Uiso 1 1 calc R . .
C18 C 0.1919(7) 0.4476(5) 0.06823(17) 0.0506(10) Uani 1 1 d . . .
H18 H 0.2833 0.4485 0.0368 0.061 Uiso 1 1 calc R . .
C19 C 0.2589(7) 0.5435(4) 0.12289(17) 0.0424(8) Uani 1 1 d . . .
H19 H 0.3940 0.6092 0.1283 0.051 Uiso 1 1 calc R . .
C20 C 0.1207(6) 0.5400(4) 0.16961(14) 0.0326(7) Uani 1 1 d . . .
C21 C -0.0854(6) 0.4429(4) 0.16130(16) 0.0361(7) Uani 1 1 d . . .
C22 C -0.1496(7) 0.3462(5) 0.10663(17) 0.0461(9) Uani 1 1 d . . .
H22 H -0.2838 0.2795 0.1011 0.055 Uiso 1 1 calc R . .
C23 C -0.2010(6) 0.4593(4) 0.21778(16) 0.0398(8) Uani 1 1 d . . .
H23A H -0.2075 0.3590 0.2321 0.048 Uiso 1 1 calc R . .
H23B H -0.3579 0.4950 0.2124 0.048 Uiso 1 1 calc R . .
C24 C -0.0454(5) 0.5836(4) 0.26017(15) 0.0319(7) Uani 1 1 d . . .
C25 C 0.1466(5) 0.6267(4) 0.23125(14) 0.0313(7) Uani 1 1 d . . .
C26 C 0.3181(6) 0.7364(4) 0.26240(15) 0.0356(7) Uani 1 1 d . . .
H26 H 0.4493 0.7619 0.2444 0.043 Uiso 1 1 calc R . .
C27 C 0.2914(6) 0.8069(4) 0.32016(15) 0.0350(7) Uani 1 1 d . . .
H27 H 0.4052 0.8812 0.3406 0.042 Uiso 1 1 calc R . .
C28 C 0.0962(5) 0.7693(4) 0.34897(14) 0.0318(7) Uani 1 1 d . B .
C29 C -0.0713(6) 0.6535(4) 0.31805(15) 0.0342(7) Uani 1 1 d . . .
H29 H -0.1992 0.6242 0.3366 0.041 Uiso 1 1 calc R . .
C30 C 0.0629(6) 0.8545(4) 0.40871(15) 0.0328(7) Uani 1 1 d . . .
C31 C 0.200(2) 0.979(2) 0.4445(8) 0.050(4) Uani 0.611(6) 1 d P . .
H31 H 0.3394 1.0188 0.4340 0.060 Uiso 0.611(6) 1 calc PR . .
C31A C -0.124(4) 0.845(3) 0.4424(11) 0.067(9) Uani 0.389(6) 1 d P B .
H31A H -0.2525 0.7742 0.4299 0.081 Uiso 0.389(6) 1 calc PR . .
C32 C -0.1030(6) 0.9581(4) 0.50046(16) 0.0371(7) Uani 1 1 d . . .

loop_
_atom_site_aniso_label
_atom_site_aniso_U_11
_atom_site_aniso_U_22
_atom_site_aniso_U_33
_atom_site_aniso_U_23
_atom_site_aniso_U_13
_atom_site_aniso_U_12
S1 0.0499(12) 0.0579(11) 0.0355(9) -0.0022(7) -0.0067(8) 0.0195(8)
S2 0.0357(12) 0.0413(14) 0.0324(9) -0.0011(7) 0.0049(7) -0.0071(10)
S1A 0.045(3) 0.057(2) 0.0367(19) -0.0038(16) -0.0062(18) 0.020(2)
S2A 0.032(3) 0.0440(19) 0.0313(14) 0.0006(12) 0.0060(13) -0.0041(16)
C1 0.057(2) 0.056(2) 0.0367(19) 0.0018(17) 0.0055(17) -0.0051(19)
C2 0.052(2) 0.046(2) 0.048(2) 0.0034(17) 0.0148(18) 0.0004(17)
C3 0.0388(19) 0.0395(18) 0.046(2) 0.0078(15) 0.0058(15) 0.0017(15)
C4 0.0358(17) 0.0302(16) 0.0396(18) 0.0082(13) 0.0041(13) -0.0048(13)
C5 0.0360(18) 0.0366(17) 0.0416(19) 0.0089(14) 0.0029(14) -0.0045(14)
C6 0.045(2) 0.055(2) 0.043(2) 0.0081(17) -0.0044(16) -0.0024(17)
C7 0.0322(17) 0.0454(19) 0.0433(19) 0.0066(15) -0.0038(14) 0.0026(15)
C8 0.0280(15) 0.0301(15) 0.0406(17) 0.0097(13) -0.0001(13) -0.0025(12)
C9 0.0319(16) 0.0265(14) 0.0374(17) 0.0071(12) 0.0041(13) -0.0019(12)
C10 0.0345(17) 0.0359(17) 0.0445(19) 0.0095(14) 0.0030(14) 0.0076(14)
C11 0.0363(18) 0.0378(18) 0.0413(19) 0.0075(14) -0.0025(14) 0.0042(14)
C12 0.0328(16) 0.0290(15) 0.0385(17) 0.0072(13) 0.0028(13) -0.0015(12)
C13 0.0291(16) 0.0340(17) 0.0431(18) 0.0052(14) 0.0027(13) 0.0025(13)
C14 0.0341(17) 0.0305(16) 0.0400(18) 0.0065(13) 0.0005(14) 0.0008(13)
C15 0.047(8) 0.058(6) 0.048(7) -0.004(4) -0.001(5) 0.019(5)
C15A 0.11(2) 0.11(2) 0.079(16) 0.022(13) -0.050(13) -0.026(17)
C16 0.0361(18) 0.0408(18) 0.0416(19) 0.0100(15) -0.0029(14) 0.0032(14)
C17 0.055(2) 0.058(2) 0.0364(19) -0.0073(17) -0.0001(17) -0.0027(19)
C18 0.054(2) 0.061(2) 0.0373(19) 0.0067(17) 0.0099(17) -0.0001(19)
C19 0.042(2) 0.0425(19) 0.0423(19) 0.0074(15) 0.0066(15) -0.0022(15)
C20 0.0345(17) 0.0296(15) 0.0331(16) 0.0049(12) 0.0016(13) 0.0018(12)
C21 0.0317(16) 0.0336(16) 0.0425(18) 0.0056(14) 0.0034(14) 0.0007(13)
C22 0.041(2) 0.045(2) 0.047(2) -0.0029(16) -0.0010(16) -0.0051(16)
C23 0.0346(17) 0.0404(18) 0.0418(19) 0.0018(15) 0.0047(14) -0.0075(14)
C24 0.0287(15) 0.0295(15) 0.0374(17) 0.0070(13) 0.0022(13) -0.0022(12)
C25 0.0295(15) 0.0293(15) 0.0355(16) 0.0068(12) 0.0033(12) -0.0003(12)
C26 0.0309(16) 0.0371(17) 0.0393(18) 0.0076(14) 0.0078(13) -0.0047(13)
C27 0.0278(16) 0.0352(17) 0.0403(18) 0.0051(14) 0.0002(13) -0.0051(13)
C28 0.0312(16) 0.0332(16) 0.0315(16) 0.0084(13) 0.0000(12) 0.0015(12)
C29 0.0284(15) 0.0393(17) 0.0351(17) 0.0076(14) 0.0037(13) -0.0025(13)
C30 0.0263(15) 0.0375(17) 0.0352(17) 0.0102(14) -0.0006(13) 0.0002(13)
C31 0.041(9) 0.059(7) 0.054(6) 0.020(5) 0.013(5) -0.002(5)
C31A 0.072(17) 0.043(10) 0.083(14) 0.019(8) -0.029(10) -0.010(9)
C32 0.0316(17) 0.0373(17) 0.0418(18) 0.0084(14) -0.0015(14) -0.0019(13)

loop_
_geom_bond_atom_site_label_1
_geom_bond_atom_site_label_2
_geom_bond_distance
_geom_bond_site_symmetry_2
_geom_bond_publ_flag
S1 C16 1.670(4) . ?
S1 C14 1.721(4) . ?
S2 C32 1.668(4) . ?
S2 C30 1.721(4) . ?
S1A C16 1.616(7) 2_666 ?
S1A C14 1.716(7) . ?
S2A C32 1.634(7) 2_576 ?
S2A C30 1.716(6) . ?
C1 C2 1.383(6) . ?
C1 C6 1.392(6) . ?
C1 H1 0.9300 . ?
C2 C3 1.394(5) . ?
C2 H2 0.9300 . ?
C3 C4 1.389(5) . ?
C3 H3 0.9300 . ?
C4 C5 1.411(5) . ?
C4 C9 1.468(5) . ?
C5 C6 1.379(5) . ?
C5 C7 1.508(5) . ?
C6 H6 0.9300 . ?
C7 C8 1.510(5) . ?
C7 H7A 0.9700 . ?
C7 H7B 0.9700 . ?
C8 C13 1.383(5) . ?
C8 C9 1.399(4) . ?
C9 C10 1.391(5) . ?
C10 C11 1.384(5) . ?
C10 H10 0.9300 . ?
C11 C12 1.408(5) . ?
C11 H11 0.9300 . ?
C12 C13 1.418(5) . ?
C12 C14 1.464(5) . ?
C13 H13 0.9300 . ?
C14 C15 1.354(11) . ?
C14 C15A 1.394(13) . ?
C15 C16 1.491(14) 2_666 ?
C15 H15 0.9300 . ?
C15A C16 1.476(13) . ?
C15A H15A 0.9300 . ?
C16 C16 1.361(7) 2_666 ?
C16 C15 1.491(14) 2_666 ?
C16 S1A 1.616(7) 2_666 ?
C17 C18 1.387(6) . ?
C17 C22 1.393(6) . ?
C17 H17 0.9300 . ?
C18 C19 1.386(5) . ?
C18 H18 0.9300 . ?
C19 C20 1.393(5) . ?
C19 H19 0.9300 . ?
C20 C21 1.404(4) . ?
C20 C25 1.468(4) . ?
C21 C22 1.386(5) . ?
C21 C23 1.494(5) . ?
C22 H22 0.9300 . ?
C23 C24 1.515(4) . ?
C23 H23A 0.9700 . ?
C23 H23B 0.9700 . ?
C24 C29 1.378(5) . ?
C24 C25 1.408(4) . ?
C25 C26 1.393(4) . ?
C26 C27 1.378(5) . ?
C26 H26 0.9300 . ?
C27 C28 1.408(4) . ?
C27 H27 0.9300 . ?
C28 C29 1.407(4) . ?
C28 C30 1.464(5) . ?
C29 H29 0.9300 . ?
C30 C31A 1.39(2) . ?
C30 C31 1.397(16) . ?
C31 C32 1.445(17) 2_576 ?
C31 H31 0.9300 . ?
C31A C32 1.49(2) . ?
C31A H31A 0.9300 . ?
C32 C32 1.368(7) 2_576 ?
C32 C31 1.445(17) 2_576 ?
C32 S2A 1.634(7) 2_576 ?
